data_7229387
loop_
_publ_author_name
'Chen, Jing-Min'
'Zhou, Qian-Kun'
'Hou, Yi-Xuan'
'Liu, Dong'

_publ_section_title
;
 Single-crystal-to-single-crystal conversions of two metal-mediated
 photoreactive coordination polymers based on stereoselective [2+2]
 photocycloaddition reactions
;
_journal_name_full CrystEngComm
_journal_paper_doi 10.1039/C7CE01402C
_journal_year 2017
_chemical_formula_moiety 'C33 H27 Ag2 N4 O4, C21 H16 Ag N2 O4, H2 O'
_chemical_formula_sum 'C54 H45 Ag3 N6 O9'
_chemical_formula_weight 1245.57
_space_group_crystal_system monoclinic
_space_group_IT_number 7
_space_group_name_Hall 'P -2yac'
_space_group_name_H-M_alt 'P 1 n 1'
_symmetry_space_group_name_Hall 'P -2yac'
_symmetry_space_group_name_H-M 'P 1 n 1'
_atom_sites_solution_hydrogens mixed
_audit_creation_method SHELXL-2014/7
_audit_update_record
;
2017-10-12 deposited with the CCDC.
2017-10-24 downloaded from the CCDC.
;
_cell_angle_alpha 90
_cell_angle_beta 102.96(3)
_cell_angle_gamma 90
_cell_formula_units_Z 2
_cell_length_a 13.311(3)
_cell_length_b 9.802(2)
_cell_length_c 19.394(4)
_cell_measurement_reflns_used 35729
_cell_measurement_temperature 223(2)
_cell_measurement_theta_max 27.53
_cell_measurement_theta_min 3.052
_cell_volume 2466.0(10)
_computing_cell_refinement 'SMART (Bruker, 2001)'
_computing_data_collection 'SMART (Bruker, 2001)'
_computing_data_reduction 'SAINT-Plus (Bruker, 2009)'
_computing_molecular_graphics 'DIAMOND (Brandenburg, 2010)'
_computing_structure_refinement 'SHELXL2014 (Sheldrick, 2015)'
_computing_structure_solution 'SHELXL-2014/7 (Sheldrick, 2015)'
_diffrn_ambient_temperature 223(2)
_diffrn_measured_fraction_theta_full 0.997
_diffrn_measured_fraction_theta_max 0.992
_diffrn_measurement_device_type 'CCD area detector'
_diffrn_measurement_method 'phi and omega scans'
_diffrn_radiation_type MoK\a
_diffrn_radiation_wavelength 0.71073
_diffrn_reflns_av_R_equivalents 0.0649
_diffrn_reflns_av_unetI/netI 0.0711
_diffrn_reflns_Laue_measured_fraction_full 0.997
_diffrn_reflns_Laue_measured_fraction_max 0.992
_diffrn_reflns_limit_h_max 17
_diffrn_reflns_limit_h_min -17
_diffrn_reflns_limit_k_max 12
_diffrn_reflns_limit_k_min -12
_diffrn_reflns_limit_l_max 24
_diffrn_reflns_limit_l_min -25
_diffrn_reflns_number 35729
_diffrn_reflns_point_group_measured_fraction_full 0.997
_diffrn_reflns_point_group_measured_fraction_max 0.992
_diffrn_reflns_theta_full 25.242
_diffrn_reflns_theta_max 27.523
_diffrn_reflns_theta_min 2.938
_diffrn_source 'fine-focus sealed tube'
_exptl_absorpt_coefficient_mu 1.244
_exptl_absorpt_correction_T_max 0.896
_exptl_absorpt_correction_T_min 0.843
_exptl_absorpt_correction_type multi-scan
_exptl_absorpt_process_details 'SADABS; Bruker, 2008'
_exptl_crystal_colour colorless
_exptl_crystal_density_diffrn 1.678
_exptl_crystal_description block
_exptl_crystal_F_000 1248
_exptl_crystal_size_max 0.120
_exptl_crystal_size_mid 0.110
_exptl_crystal_size_min 0.080
_refine_diff_density_max 2.435
_refine_diff_density_min -1.271
_refine_diff_density_rms 0.156
_refine_ls_abs_structure_details
;
 Flack x determined using 2660 quotients [(I+)-(I-)]/[(I+)+(I-)]
 (Parsons, Flack and Wagner, Acta Cryst. B69 (2013) 249-259).
;
_refine_ls_abs_structure_Flack -0.010(17)
_refine_ls_extinction_method none
_refine_ls_goodness_of_fit_ref 1.115
_refine_ls_hydrogen_treatment constr
_refine_ls_matrix_type full
_refine_ls_number_parameters 652
_refine_ls_number_reflns 10493
_refine_ls_number_restraints 2
_refine_ls_restrained_S_all 1.115
_refine_ls_R_factor_all 0.1359
_refine_ls_R_factor_gt 0.0962
_refine_ls_shift/su_max 0.000
_refine_ls_shift/su_mean 0.000
_refine_ls_structure_factor_coef Fsqd
_refine_ls_weighting_details 'w=1/[\s^2^(Fo^2^)+(0.0944P)^2^+19.3305P] where P=(Fo^2^+2Fc^2^)/3'
_refine_ls_weighting_scheme calc
_refine_ls_wR_factor_gt 0.2170
_refine_ls_wR_factor_ref 0.2412
_reflns_Friedel_coverage 0.998
_reflns_Friedel_fraction_full 0.997
_reflns_Friedel_fraction_max 0.992
_reflns_number_gt 7519
_reflns_number_total 10493
_reflns_threshold_expression 'I > 2\s(I)'
_cod_data_source_file c7ce01402c2.cif
_cod_data_source_block 1554533
_cod_database_code 7229387
_shelx_shelxl_version_number 2014/7
_shelx_space_group_comment
;
The symmetry employed for this shelxl refinement is uniquely defined
by the following loop, which should always be used as a source of
symmetry information in preference to the above space-group names.
They are only intended as comments.
;
_shelx_estimated_absorpt_t_min 0.865
_shelx_estimated_absorpt_t_max 0.907

loop_
_space_group_symop_operation_xyz
'x, y, z'
'x+1/2, -y, z+1/2'

loop_
_atom_site_label
_atom_site_type_symbol
_atom_site_fract_x
_atom_site_fract_y
_atom_site_fract_z
_atom_site_U_iso_or_equiv
_atom_site_adp_type
_atom_site_occupancy
_atom_site_site_symmetry_order
_atom_site_calc_flag
_atom_site_refinement_flags_posn
_atom_site_refinement_flags_adp
Ag1 Ag 1.00000(13) 0.31550(18) 0.38994(11) 0.0650(5) Uani 1 1 d . .
Ag2 Ag 0.94478(11) 0.28170(14) 0.22488(9) 0.0537(4) Uani 1 1 d . .
Ag3 Ag 0.74998(15) 0.24814(19) 0.05784(14) 0.0764(7) Uani 1 1 d . .
N1 N 0.9925(12) 0.5434(15) 0.4228(8) 0.042(3) Uani 1 1 d . .
N2 N 1.1543(17) 1.236(2) 0.3759(13) 0.066(7) Uani 1 1 d . .
N3 N 0.9123(11) 0.5005(16) 0.2307(8) 0.041(4) Uani 1 1 d . .
N4 N 1.0828(13) 1.1799(15) 0.2007(9) 0.044(4) Uani 1 1 d . .
N5 N 0.7927(14) 0.0257(13) 0.0579(11) 0.057(5) Uani 1 1 d . .
N6 N 0.6180(13) -0.6612(16) 0.0954(10) 0.049(4) Uani 1 1 d . .
O1 O 0.8401(15) 0.212(2) 0.3631(11) 0.087(6) Uani 1 1 d . .
O2 O 0.8143(16) 0.168(3) 0.2462(13) 0.120(11) Uani 1 1 d . .
O3 O 0.4131(12) -0.2024(19) 0.2035(9) 0.071(5) Uani 1 1 d . .
H3O H 0.3775 -0.2267 0.1647 0.107 Uiso 1 1 calc R U
O4 O 0.5016(14) -0.089(2) 0.1367(9) 0.089(6) Uani 1 1 d . .
O5 O 0.8972(12) 0.3777(15) 0.0653(9) 0.060(4) Uani 1 1 d . .
O6 O 0.8512(14) 0.324(2) -0.0492(10) 0.090(6) Uani 1 1 d . .
O7 O 1.2021(15) 0.641(2) 0.1616(10) 0.086(6) Uani 1 1 d . .
O8 O 1.2961(12) 0.7270(18) 0.0904(9) 0.065(4) Uani 1 1 d . .
O9 O 0.9446(16) 0.136(3) 0.4936(10) 0.106(7) Uani 1 1 d . .
H1W H 0.9822 0.0979 0.5295 0.159 Uiso 1 1 d R U
H2W H 0.9483 0.1341 0.4504 0.159 Uiso 1 1 d R U
C1 C 0.914(2) 0.594(2) 0.4503(12) 0.067(6) Uani 1 1 d . .
H1 H 0.8686 0.5338 0.4663 0.081 Uiso 1 1 calc R U
C2 C 0.901(2) 0.730(3) 0.4540(14) 0.075(7) Uani 1 1 d . .
H2 H 0.8488 0.7627 0.4755 0.090 Uiso 1 1 calc R U
C3 C 0.9578(17) 0.8218(19) 0.4290(11) 0.051(5) Uani 1 1 d . .
H3 H 0.9445 0.9155 0.4322 0.061 Uiso 1 1 calc R U
C4 C 1.0364(18) 0.778(2) 0.3984(11) 0.049(6) Uani 1 1 d . .
C5 C 1.0541(13) 0.632(2) 0.4000(10) 0.040(4) Uani 1 1 d . .
H5 H 1.1112 0.5979 0.3844 0.048 Uiso 1 1 calc R U
C6 C 1.0993(16) 0.8500(17) 0.3564(11) 0.048(5) Uani 1 1 d . .
H6 H 1.1736 0.8297 0.3734 0.058 Uiso 1 1 calc R U
C7 C 1.0804(13) 1.0048(16) 0.3396(10) 0.039(4) Uani 1 1 d . .
H7 H 1.0206 1.0368 0.3577 0.046 Uiso 1 1 calc R U
C8 C 1.1713(15) 1.1024(17) 0.3635(12) 0.049(5) Uani 1 1 d . .
C9 C 1.2679(13) 1.059(2) 0.3580(13) 0.051(5) Uani 1 1 d . .
H9 H 1.2794 0.9670 0.3480 0.062 Uiso 1 1 calc R U
C10 C 1.346(2) 1.152(3) 0.3673(16) 0.079(7) Uani 1 1 d . .
H10 H 1.4136 1.1241 0.3657 0.095 Uiso 1 1 calc R U
C11 C 1.326(2) 1.283(3) 0.3788(18) 0.081(8) Uani 1 1 d . .
H11 H 1.3778 1.3496 0.3824 0.098 Uiso 1 1 calc R U
C12 C 1.2296(19) 1.319(2) 0.3851(12) 0.065(6) Uani 1 1 d . .
H12 H 1.2180 1.4094 0.3968 0.078 Uiso 1 1 calc R U
C13 C 0.8117(17) 0.545(2) 0.2337(11) 0.052(5) Uani 1 1 d . .
H13 H 0.7585 0.4797 0.2282 0.062 Uiso 1 1 calc R U
C14 C 0.7902(18) 0.676(2) 0.2442(12) 0.056(5) Uani 1 1 d . .
H14 H 0.7230 0.7015 0.2466 0.067 Uiso 1 1 calc R U
C15 C 0.8683(16) 0.774(2) 0.2517(11) 0.046(5) Uani 1 1 d . .
H15 H 0.8533 0.8665 0.2571 0.055 Uiso 1 1 calc R U
C16 C 0.9650(17) 0.7350(15) 0.2509(9) 0.041(5) Uani 1 1 d . .
C17 C 0.9815(14) 0.5985(14) 0.2386(9) 0.033(4) Uani 1 1 d . .
H17 H 1.0486 0.5734 0.2357 0.040 Uiso 1 1 calc R U
C18 C 1.0613(12) 0.8238(15) 0.2723(10) 0.035(4) Uani 1 1 d . .
H18 H 1.1181 0.7882 0.2521 0.042 Uiso 1 1 calc R U
C19 C 1.0476(13) 0.9797(16) 0.2599(10) 0.039(4) Uani 1 1 d . .
H19 H 0.9733 1.0006 0.2436 0.047 Uiso 1 1 calc R U
C20 C 1.1061(14) 1.0482(16) 0.2112(10) 0.037(4) Uani 1 1 d . .
C21 C 1.1823(15) 0.992(2) 0.1856(13) 0.052(5) Uani 1 1 d . .
H21 H 1.1974 0.8982 0.1925 0.063 Uiso 1 1 calc R U
C22 C 1.2389(19) 1.073(2) 0.1487(12) 0.060(6) Uani 1 1 d . .
H22 H 1.2937 1.0337 0.1322 0.072 Uiso 1 1 calc R U
C23 C 1.2173(18) 1.202(2) 0.1367(14) 0.065(6) Uani 1 1 d . .
H23 H 1.2539 1.2557 0.1106 0.078 Uiso 1 1 calc R U
C24 C 1.1376(19) 1.2563(18) 0.1641(15) 0.064(7) Uani 1 1 d . .
H24 H 1.1215 1.3493 0.1570 0.077 Uiso 1 1 calc R U
C25 C 0.8890(17) -0.010(2) 0.0596(14) 0.063(6) Uani 1 1 d . .
H25 H 0.9388 0.0568 0.0577 0.076 Uiso 1 1 calc R U
C26 C 0.9159(15) -0.146(2) 0.0640(14) 0.063(6) Uani 1 1 d . .
H26 H 0.9851 -0.1693 0.0669 0.075 Uiso 1 1 calc R U
C27 C 0.846(2) -0.247(2) 0.0645(14) 0.062(6) Uani 1 1 d . .
H27 H 0.8658 -0.3391 0.0679 0.075 Uiso 1 1 calc R U
C28 C 0.7397(17) -0.2059(15) 0.0595(13) 0.048(5) Uani 1 1 d . .
C29 C 0.7165(14) -0.0720(17) 0.0591(10) 0.041(4) Uani 1 1 d . .
H29 H 0.6491 -0.0442 0.0597 0.049 Uiso 1 1 calc R U
C30 C 0.6656(15) -0.306(2) 0.0696(15) 0.061(6) Uani 1 1 d . .
H30 H 0.6009 -0.2719 0.0727 0.074 Uiso 1 1 calc R U
C31 C 0.6757(16) -0.4412(19) 0.0751(11) 0.046(4) Uani 1 1 d . .
H31 H 0.7339 -0.4824 0.0639 0.056 Uiso 1 1 calc R U
C32 C 0.6003(15) -0.5268(17) 0.0975(10) 0.042(4) Uani 1 1 d . .
C33 C 0.5163(18) -0.478(2) 0.1275(12) 0.059(6) Uani 1 1 d . .
H33 H 0.5011 -0.3840 0.1268 0.070 Uiso 1 1 calc R U
C34 C 0.4605(19) -0.566(3) 0.1561(15) 0.079(8) Uani 1 1 d . .
H34 H 0.4087 -0.5368 0.1786 0.095 Uiso 1 1 calc R U
C35 C 0.484(2) -0.709(3) 0.1506(17) 0.085(9) Uani 1 1 d . .
H35 H 0.4446 -0.7751 0.1682 0.103 Uiso 1 1 calc R U
C36 C 0.5580(17) -0.749(2) 0.1219(14) 0.058(6) Uani 1 1 d . .
H36 H 0.5706 -0.8427 0.1193 0.070 Uiso 1 1 calc R U
C37 C 0.7050(13) 0.0575(19) 0.3149(10) 0.042(4) Uani 1 1 d . .
C38 C 0.6840(15) 0.034(2) 0.3835(12) 0.055(5) Uani 1 1 d . .
H38 H 0.7248 0.0756 0.4239 0.066 Uiso 1 1 calc R U
C39 C 0.603(2) -0.050(2) 0.3891(11) 0.061(6) Uani 1 1 d . .
C40 C 0.5416(15) -0.100(2) 0.3312(12) 0.053(5) Uani 1 1 d . .
H40 H 0.4852 -0.1539 0.3359 0.064 Uiso 1 1 calc R U
C41 C 0.5577(15) -0.0744(18) 0.2615(10) 0.044(4) Uani 1 1 d . .
C42 C 0.6420(11) 0.0050(17) 0.2559(11) 0.037(4) Uani 1 1 d . .
H42 H 0.6555 0.0224 0.2112 0.044 Uiso 1 1 calc R U
C43 C 0.7943(12) 0.149(2) 0.3082(13) 0.050(5) Uani 1 1 d . .
C44 C 0.4857(15) -0.127(2) 0.1938(14) 0.057(6) Uani 1 1 d . .
C45 C 0.584(2) -0.075(3) 0.4610(13) 0.083(9) Uani 1 1 d . .
H45A H 0.5199 -0.1256 0.4565 0.124 Uiso 1 1 calc R U
H45B H 0.5779 0.0117 0.4840 0.124 Uiso 1 1 calc R U
H45C H 0.6402 -0.1270 0.4891 0.124 Uiso 1 1 calc R U
C46 C 1.0030(12) 0.4582(16) -0.0071(10) 0.036(4) Uani 1 1 d . .
C47 C 1.0260(16) 0.462(2) -0.0750(10) 0.048(5) Uani 1 1 d . .
H47 H 0.9837 0.4154 -0.1132 0.057 Uiso 1 1 calc R U
C48 C 1.1113(17) 0.534(3) -0.0844(12) 0.060(6) Uani 1 1 d . .
C49 C 1.1728(15) 0.603(2) -0.0282(11) 0.046(4) Uani 1 1 d . .
H49 H 1.2297 0.6534 -0.0352 0.056 Uiso 1 1 calc R U
C50 C 1.1507(12) 0.5981(16) 0.0387(10) 0.035(4) Uani 1 1 d . .
C51 C 1.0653(15) 0.5271(17) 0.0470(10) 0.043(4) Uani 1 1 d . .
H51 H 1.0491 0.5261 0.0918 0.052 Uiso 1 1 calc R U
C52 C 0.9078(16) 0.379(2) 0.0062(16) 0.061(6) Uani 1 1 d . .
C53 C 1.2190(18) 0.661(2) 0.1002(12) 0.057(5) Uani 1 1 d . .
C54 C 1.138(3) 0.536(5) -0.1575(16) 0.140(18) Uani 1 1 d . .
H54A H 1.1487 0.4429 -0.1719 0.210 Uiso 1 1 calc R U
H54B H 1.2003 0.5883 -0.1551 0.210 Uiso 1 1 calc R U
H54C H 1.0817 0.5766 -0.1918 0.210 Uiso 1 1 calc R U

loop_
_atom_site_aniso_label
_atom_site_aniso_U_11
_atom_site_aniso_U_22
_atom_site_aniso_U_33
_atom_site_aniso_U_23
_atom_site_aniso_U_13
_atom_site_aniso_U_12
Ag1 0.0619(11) 0.0447(9) 0.0873(13) -0.0030(9) 0.0142(9) -0.0066(8)
Ag2 0.0552(9) 0.0212(5) 0.0838(11) -0.0021(7) 0.0139(8) 0.0019(6)
Ag3 0.0648(11) 0.0289(7) 0.145(2) -0.0078(10) 0.0446(12) -0.0044(8)
N1 0.044(9) 0.035(8) 0.047(9) 0.005(7) 0.010(7) -0.003(6)
N2 0.057(13) 0.048(11) 0.097(17) 0.015(11) 0.026(11) -0.033(10)
N3 0.033(8) 0.051(9) 0.040(8) -0.004(7) 0.010(7) -0.014(7)
N4 0.056(10) 0.026(7) 0.050(9) 0.006(7) 0.013(8) 0.006(7)
N5 0.060(11) 0.012(6) 0.104(15) 0.008(8) 0.032(10) 0.000(6)
N6 0.051(10) 0.027(7) 0.066(11) -0.003(8) 0.004(8) 0.001(7)
O1 0.075(12) 0.096(14) 0.086(13) 0.016(11) 0.007(10) -0.028(11)
O2 0.057(12) 0.21(3) 0.106(17) -0.085(18) 0.038(12) -0.032(15)
O3 0.049(9) 0.081(11) 0.082(11) -0.017(9) 0.009(8) -0.024(8)
O4 0.073(12) 0.142(18) 0.054(10) -0.023(11) 0.020(9) -0.048(12)
O5 0.070(10) 0.044(8) 0.076(11) 0.004(8) 0.036(9) -0.015(7)
O6 0.067(11) 0.106(15) 0.093(13) 0.011(11) 0.013(10) -0.045(11)
O7 0.083(12) 0.100(14) 0.077(12) -0.016(10) 0.024(10) -0.044(11)
O8 0.050(9) 0.080(11) 0.064(10) -0.011(8) 0.013(7) -0.009(8)
O9 0.093(14) 0.17(2) 0.057(11) -0.002(12) 0.019(10) -0.016(14)
C1 0.089(18) 0.058(14) 0.063(14) 0.009(11) 0.035(13) -0.009(12)
C2 0.077(17) 0.076(17) 0.083(18) -0.028(14) 0.043(15) 0.010(13)
C3 0.065(13) 0.030(9) 0.067(13) 0.008(9) 0.035(11) -0.002(8)
C4 0.047(13) 0.052(13) 0.040(11) -0.004(9) -0.004(9) -0.023(10)
C5 0.022(8) 0.058(12) 0.043(10) 0.005(9) 0.015(7) -0.001(8)
C6 0.058(12) 0.016(7) 0.066(13) 0.000(8) 0.002(10) 0.014(8)
C7 0.029(8) 0.027(8) 0.062(12) -0.012(8) 0.012(8) -0.011(6)
C8 0.042(11) 0.014(7) 0.079(14) 0.003(8) -0.011(10) -0.018(7)
C9 0.024(9) 0.042(11) 0.088(16) -0.003(10) 0.012(10) 0.001(8)
C10 0.057(15) 0.070(17) 0.11(2) 0.000(15) 0.021(14) 0.006(12)
C11 0.050(14) 0.063(15) 0.12(2) 0.002(15) 0.005(14) -0.020(12)
C12 0.071(16) 0.050(12) 0.068(15) -0.014(11) 0.003(12) -0.029(11)
C13 0.054(13) 0.042(11) 0.062(13) -0.020(9) 0.019(10) -0.024(9)
C14 0.058(13) 0.036(10) 0.072(14) -0.014(10) 0.008(11) -0.006(9)
C15 0.039(10) 0.032(9) 0.060(13) 0.001(9) 0.001(9) -0.003(8)
C16 0.074(13) 0.017(7) 0.043(10) 0.004(6) 0.033(10) 0.009(7)
C17 0.046(10) 0.009(6) 0.044(10) 0.002(6) 0.010(8) 0.006(6)
C18 0.023(8) 0.025(7) 0.061(11) 0.001(7) 0.016(7) 0.000(6)
C19 0.029(8) 0.025(7) 0.067(12) 0.015(8) 0.017(8) 0.008(6)
C20 0.042(10) 0.020(7) 0.048(10) 0.009(7) 0.005(8) 0.007(7)
C21 0.036(10) 0.038(9) 0.093(16) 0.019(10) 0.036(10) 0.004(8)
C22 0.066(14) 0.065(14) 0.062(14) 0.004(11) 0.043(12) -0.006(11)
C23 0.061(14) 0.056(13) 0.084(16) 0.029(12) 0.030(12) -0.007(11)
C24 0.069(16) 0.021(9) 0.11(2) 0.029(10) 0.031(14) 0.001(8)
C25 0.046(13) 0.060(13) 0.089(17) -0.016(12) 0.025(12) -0.018(10)
C26 0.030(10) 0.056(13) 0.103(18) 0.009(12) 0.018(11) 0.019(9)
C27 0.064(15) 0.034(10) 0.087(18) 0.002(11) 0.012(13) 0.010(9)
C28 0.052(11) 0.008(6) 0.092(15) -0.002(9) 0.036(11) 0.001(8)
C29 0.044(11) 0.022(7) 0.059(12) -0.004(8) 0.016(9) 0.010(7)
C30 0.028(10) 0.034(10) 0.13(2) 0.008(11) 0.028(11) -0.004(8)
C31 0.050(11) 0.037(9) 0.053(12) 0.006(8) 0.014(9) 0.008(8)
C32 0.047(10) 0.024(8) 0.052(11) -0.008(7) 0.005(9) -0.003(7)
C33 0.069(15) 0.036(10) 0.069(14) -0.019(10) 0.010(12) -0.019(9)
C34 0.043(13) 0.12(2) 0.080(18) 0.008(16) 0.019(12) 0.003(14)
C35 0.065(17) 0.09(2) 0.10(2) 0.028(17) 0.014(15) -0.005(15)
C36 0.052(14) 0.032(10) 0.092(18) 0.021(10) 0.020(13) 0.003(8)
C37 0.029(9) 0.046(10) 0.048(11) 0.009(8) 0.004(8) 0.013(7)
C38 0.031(10) 0.067(13) 0.062(14) 0.005(11) 0.002(9) -0.002(9)
C39 0.075(16) 0.064(15) 0.046(12) 0.002(11) 0.016(11) 0.001(12)
C40 0.029(10) 0.060(12) 0.071(14) 0.009(11) 0.010(9) -0.011(8)
C41 0.047(11) 0.036(9) 0.045(11) -0.007(8) 0.003(9) 0.010(8)
C42 0.007(7) 0.036(8) 0.067(12) 0.003(8) 0.008(7) 0.003(6)
C43 0.006(7) 0.048(10) 0.091(16) -0.006(10) -0.002(9) 0.003(7)
C44 0.030(10) 0.042(10) 0.093(18) -0.009(11) 0.002(11) 0.005(8)
C45 0.068(16) 0.12(2) 0.068(16) 0.006(15) 0.030(14) -0.030(15)
C46 0.019(8) 0.031(8) 0.059(11) 0.012(8) 0.011(8) 0.005(6)
C47 0.051(12) 0.047(10) 0.041(10) -0.006(9) 0.001(9) 0.001(9)
C48 0.042(12) 0.089(16) 0.052(12) 0.009(11) 0.015(10) -0.015(11)
C49 0.041(10) 0.045(10) 0.054(12) -0.001(9) 0.011(9) 0.000(8)
C50 0.021(8) 0.030(8) 0.054(11) 0.002(7) 0.007(7) 0.010(6)
C51 0.051(11) 0.028(8) 0.046(11) 0.009(7) 0.001(9) 0.005(7)
C52 0.039(11) 0.043(11) 0.095(19) -0.002(12) 0.004(12) -0.004(9)
C53 0.061(14) 0.051(11) 0.065(14) -0.006(10) 0.028(11) 0.012(10)
C54 0.15(4) 0.21(5) 0.057(18) -0.02(2) 0.03(2) -0.09(3)

loop_
_atom_type_symbol
_atom_type_description
_atom_type_scat_dispersion_real
_atom_type_scat_dispersion_imag
_atom_type_scat_source
C C 0.0033 0.0016 'International Tables Vol C Tables 4.2.6.8 and 6.1.1.4'
H H 0.0000 0.0000 'International Tables Vol C Tables 4.2.6.8 and 6.1.1.4'
N N 0.0061 0.0033 'International Tables Vol C Tables 4.2.6.8 and 6.1.1.4'
O O 0.0106 0.0060 'International Tables Vol C Tables 4.2.6.8 and 6.1.1.4'
Ag Ag -0.8971 1.1015 'International Tables Vol C Tables 4.2.6.8 and 6.1.1.4'

loop_
_geom_angle_atom_site_label_1
_geom_angle_atom_site_label_2
_geom_angle_atom_site_label_3
_geom_angle
_geom_angle_site_symmetry_1
_geom_angle_site_symmetry_3
N2 Ag1 O1 129.4(8) 1_545 .
N2 Ag1 N1 117.3(6) 1_545 .
O1 Ag1 N1 112.9(7) . .
N2 Ag1 Ag2 81.5(6) 1_545 .
O1 Ag1 Ag2 74.4(5) . .
N1 Ag1 Ag2 111.5(4) . .
O2 Ag2 N3 108.4(8) . .
O2 Ag2 N4 122.7(8) . 1_545
N3 Ag2 N4 128.9(5) . 1_545
O2 Ag2 Ag1 82.8(6) . .
N3 Ag2 Ag1 81.3(4) . .
N4 Ag2 Ag1 104.3(4) 1_545 .
N6 Ag3 N5 127.0(6) 1_565 .
N6 Ag3 O5 118.6(6) 1_565 .
N5 Ag3 O5 108.7(6) . .
C5 N1 C1 118.4(17) . .
C5 N1 Ag1 117.6(13) . .
C1 N1 Ag1 122.3(13) . .
C12 N2 C8 119(2) . .
C12 N2 Ag1 118.0(19) . 1_565
C8 N2 Ag1 123.0(13) . 1_565
C17 N3 C13 114.5(15) . .
C17 N3 Ag2 125.3(12) . .
C13 N3 Ag2 119.8(12) . .
C20 N4 C24 118.9(17) . .
C20 N4 Ag2 125.1(13) . 1_565
C24 N4 Ag2 115.4(12) . 1_565
C25 N5 C29 121.3(16) . .
C25 N5 Ag3 120.1(13) . .
C29 N5 Ag3 118.6(12) . .
C32 N6 C36 119.4(18) . .
C32 N6 Ag3 123.8(14) . 1_545
C36 N6 Ag3 116.6(13) . 1_545
C43 O1 Ag1 130.6(16) . .
C43 O2 Ag2 125.8(15) . .
C44 O3 H3O 109.5 . .
C52 O5 Ag3 103.1(14) . .
H1W O9 H2W 129.9 . .
C2 C1 N1 120(2) . .
C2 C1 H1 120.2 . .
N1 C1 H1 120.2 . .
C3 C2 C1 124(2) . .
C3 C2 H2 118.1 . .
C1 C2 H2 118.1 . .
C2 C3 C4 120(2) . .
C2 C3 H3 120.2 . .
C4 C3 H3 120.2 . .
C3 C4 C5 115.6(19) . .
C3 C4 C6 132(2) . .
C5 C4 C6 112(2) . .
N1 C5 C4 122.6(18) . .
N1 C5 H5 118.7 . .
C4 C5 H5 118.7 . .
C4 C6 C7 119.8(18) . .
C4 C6 C18 113.2(16) . .
C7 C6 C18 86.8(13) . .
C4 C6 H6 111.6 . .
C7 C6 H6 111.6 . .
C18 C6 H6 111.6 . .
C19 C7 C8 115.7(15) . .
C19 C7 C6 92.9(13) . .
C8 C7 C6 117.7(16) . .
C19 C7 H7 109.8 . .
C8 C7 H7 109.8 . .
C6 C7 H7 109.8 . .
N2 C8 C9 120.5(17) . .
N2 C8 C7 120.2(18) . .
C9 C8 C7 118.0(17) . .
C10 C9 C8 119(2) . .
C10 C9 H9 120.6 . .
C8 C9 H9 120.6 . .
C11 C10 C9 119(2) . .
C11 C10 H10 120.6 . .
C9 C10 H10 120.6 . .
C10 C11 C12 119(2) . .
C10 C11 H11 120.3 . .
C12 C11 H11 120.3 . .
N2 C12 C11 124(2) . .
N2 C12 H12 118.2 . .
C11 C12 H12 118.2 . .
C14 C13 N3 122.2(18) . .
C14 C13 H13 118.9 . .
N3 C13 H13 118.9 . .
C13 C14 C15 120(2) . .
C13 C14 H14 120.2 . .
C15 C14 H14 120.2 . .
C16 C15 C14 119.5(19) . .
C16 C15 H15 120.2 . .
C14 C15 H15 120.2 . .
C15 C16 C17 117.7(18) . .
C15 C16 C18 125.5(15) . .
C17 C16 C18 116.2(16) . .
N3 C17 C16 126.3(17) . .
N3 C17 H17 116.8 . .
C16 C17 H17 116.8 . .
C16 C18 C19 117.2(13) . .
C16 C18 C6 114.7(14) . .
C19 C18 C6 89.9(13) . .
C16 C18 H18 111.1 . .
C19 C18 H18 111.1 . .
C6 C18 H18 111.1 . .
C20 C19 C7 119.4(15) . .
C20 C19 C18 118.4(14) . .
C7 C19 C18 90.3(13) . .
C20 C19 H19 109.1 . .
C7 C19 H19 109.1 . .
C18 C19 H19 109.1 . .
N4 C20 C21 120.8(17) . .
N4 C20 C19 113.1(15) . .
C21 C20 C19 125.8(15) . .
C20 C21 C22 119.4(18) . .
C20 C21 H21 120.3 . .
C22 C21 H21 120.3 . .
C23 C22 C21 121(2) . .
C23 C22 H22 119.3 . .
C21 C22 H22 119.3 . .
C22 C23 C24 117.2(19) . .
C22 C23 H23 121.4 . .
C24 C23 H23 121.4 . .
N4 C24 C23 122.3(17) . .
N4 C24 H24 118.9 . .
C23 C24 H24 118.9 . .
N5 C25 C26 119.8(19) . .
N5 C25 H25 120.1 . .
C26 C25 H25 120.1 . .
C27 C26 C25 122(2) . .
C27 C26 H26 118.8 . .
C25 C26 H26 118.8 . .
C26 C27 C28 117.1(19) . .
C26 C27 H27 121.5 . .
C28 C27 H27 121.5 . .
C29 C28 C30 120.3(18) . .
C29 C28 C27 119.1(18) . .
C30 C28 C27 119.3(17) . .
C28 C29 N5 120.1(17) . .
C28 C29 H29 120.0 . .
N5 C29 H29 120.0 . .
C31 C30 C28 129.1(19) . .
C31 C30 H30 115.4 . .
C28 C30 H30 115.4 . .
C30 C31 C32 122.4(18) . .
C30 C31 H31 118.8 . .
C32 C31 H31 118.8 . .
N6 C32 C31 115.0(17) . .
N6 C32 C33 119.5(18) . .
C31 C32 C33 125.2(16) . .
C34 C33 C32 120(2) . .
C34 C33 H33 120.0 . .
C32 C33 H33 120.0 . .
C33 C34 C35 117(2) . .
C33 C34 H34 121.7 . .
C35 C34 H34 121.7 . .
C36 C35 C34 121(2) . .
C36 C35 H35 119.4 . .
C34 C35 H35 119.4 . .
C35 C36 N6 123(2) . .
C35 C36 H36 118.4 . .
N6 C36 H36 118.4 . .
C42 C37 C38 120.5(18) . .
C42 C37 C43 120.0(18) . .
C38 C37 C43 119.4(18) . .
C39 C38 C37 119(2) . .
C39 C38 H38 120.5 . .
C37 C38 H38 120.5 . .
C40 C39 C38 120(2) . .
C40 C39 C45 122(2) . .
C38 C39 C45 118(2) . .
C39 C40 C41 122.5(19) . .
C39 C40 H40 118.7 . .
C41 C40 H40 118.7 . .
C42 C41 C40 117.7(17) . .
C42 C41 C44 118.8(19) . .
C40 C41 C44 123.5(19) . .
C37 C42 C41 120.2(19) . .
C37 C42 H42 119.9 . .
C41 C42 H42 119.9 . .
O1 C43 O2 123(2) . .
O1 C43 C37 117(2) . .
O2 C43 C37 119.3(19) . .
O4 C44 O3 127(2) . .
O4 C44 C41 118.1(19) . .
O3 C44 C41 115(2) . .
C39 C45 H45A 109.5 . .
C39 C45 H45B 109.5 . .
H45A C45 H45B 109.5 . .
C39 C45 H45C 109.5 . .
H45A C45 H45C 109.5 . .
H45B C45 H45C 109.5 . .
C51 C46 C47 118.9(17) . .
C51 C46 C52 119.8(19) . .
C47 C46 C52 121.3(19) . .
C48 C47 C46 119.2(18) . .
C48 C47 H47 120.4 . .
C46 C47 H47 120.4 . .
C47 C48 C49 120.3(19) . .
C47 C48 C54 120(2) . .
C49 C48 C54 120(2) . .
C48 C49 C50 120.4(18) . .
C48 C49 H49 119.8 . .
C50 C49 H49 119.8 . .
C51 C50 C49 118.6(17) . .
C51 C50 C53 119.7(18) . .
C49 C50 C53 121.6(17) . .
C46 C51 C50 122.5(18) . .
C46 C51 H51 118.7 . .
C50 C51 H51 118.7 . .
O5 C52 O6 129(2) . .
O5 C52 C46 116(2) . .
O6 C52 C46 115(2) . .
O8 C53 O7 123(2) . .
O8 C53 C50 118.0(19) . .
O7 C53 C50 119(2) . .
C48 C54 H54A 109.5 . .
C48 C54 H54B 109.5 . .
H54A C54 H54B 109.5 . .
C48 C54 H54C 109.5 . .
H54A C54 H54C 109.5 . .
H54B C54 H54C 109.5 . .

loop_
_geom_bond_atom_site_label_1
_geom_bond_atom_site_label_2
_geom_bond_distance
_geom_bond_site_symmetry_2
Ag1 N2 2.27(2) 1_545
Ag1 O1 2.311(18) .
Ag1 N1 2.331(15) .
Ag1 Ag2 3.137(3) .
Ag2 O2 2.18(2) .
Ag2 N3 2.195(16) .
Ag2 N4 2.231(16) 1_545
Ag3 N6 2.232(18) 1_565
Ag3 N5 2.253(14) .
Ag3 O5 2.312(14) .
N1 C5 1.33(2) .
N1 C1 1.37(3) .
N2 C12 1.27(3) .
N2 C8 1.36(3) .
N2 Ag1 2.27(2) 1_565
N3 C17 1.32(2) .
N3 C13 1.42(3) .
N4 C20 1.33(2) .
N4 C24 1.35(3) .
N4 Ag2 2.231(16) 1_565
N5 C25 1.32(3) .
N5 C29 1.40(2) .
N6 C32 1.34(2) .
N6 C36 1.35(3) .
N6 Ag3 2.232(18) 1_545
O1 C43 1.26(3) .
O2 C43 1.30(3) .
O3 C44 1.27(3) .
O3 H3O 0.8300 .
O4 C44 1.23(3) .
O5 C52 1.19(3) .
O6 C52 1.28(3) .
O7 C53 1.27(3) .
O8 C53 1.26(3) .
O9 H1W 0.8500 .
O9 H2W 0.8501 .
C1 C2 1.35(3) .
C1 H1 0.9400 .
C2 C3 1.33(3) .
C2 H2 0.9400 .
C3 C4 1.38(3) .
C3 H3 0.9400 .
C4 C5 1.45(3) .
C4 C6 1.47(3) .
C5 H5 0.9400 .
C6 C7 1.56(2) .
C6 C18 1.62(3) .
C6 H6 0.9900 .
C7 C19 1.53(3) .
C7 C8 1.53(2) .
C7 H7 0.9900 .
C8 C9 1.38(3) .
C9 C10 1.37(3) .
C9 H9 0.9400 .
C10 C11 1.35(4) .
C10 H10 0.9400 .
C11 C12 1.36(4) .
C11 H11 0.9400 .
C12 H12 0.9400 .
C13 C14 1.34(3) .
C13 H13 0.9400 .
C14 C15 1.40(3) .
C14 H14 0.9400 .
C15 C16 1.35(3) .
C15 H15 0.9400 .
C16 C17 1.38(2) .
C16 C18 1.53(3) .
C17 H17 0.9400 .
C18 C19 1.55(2) .
C18 H18 0.9900 .
C19 C20 1.51(2) .
C19 H19 0.9900 .
C20 C21 1.35(3) .
C21 C22 1.40(3) .
C21 H21 0.9400 .
C22 C23 1.31(3) .
C22 H22 0.9400 .
C23 C24 1.40(3) .
C23 H23 0.9400 .
C24 H24 0.9400 .
C25 C26 1.37(3) .
C25 H25 0.9400 .
C26 C27 1.36(3) .
C26 H26 0.9400 .
C27 C28 1.45(3) .
C27 H27 0.9400 .
C28 C29 1.35(2) .
C28 C30 1.44(2) .
C29 H29 0.9400 .
C30 C31 1.33(3) .
C30 H30 0.9400 .
C31 C32 1.45(3) .
C31 H31 0.9400 .
C32 C33 1.45(3) .
C33 C34 1.34(4) .
C33 H33 0.9400 .
C34 C35 1.45(4) .
C34 H34 0.9400 .
C35 C36 1.30(4) .
C35 H35 0.9400 .
C36 H36 0.9400 .
C37 C42 1.36(3) .
C37 C38 1.44(3) .
C37 C43 1.52(3) .
C38 C39 1.38(3) .
C38 H38 0.9400 .
C39 C40 1.33(3) .
C39 C45 1.50(3) .
C40 C41 1.44(3) .
C40 H40 0.9400 .
C41 C42 1.39(3) .
C41 C44 1.53(3) .
C42 H42 0.9400 .
C45 H45A 0.9700 .
C45 H45B 0.9700 .
C45 H45C 0.9700 .
C46 C51 1.36(3) .
C46 C47 1.42(3) .
C46 C52 1.56(3) .
C47 C48 1.38(3) .
C47 H47 0.9400 .
C48 C49 1.38(3) .
C48 C54 1.54(4) .
C49 C50 1.39(3) .
C49 H49 0.9400 .
C50 C51 1.37(3) .
C50 C53 1.46(3) .
C51 H51 0.9400 .
C54 H54A 0.9700 .
C54 H54B 0.9700 .
C54 H54C 0.9700 .

loop_
_geom_hbond_atom_site_label_D
_geom_hbond_atom_site_label_H
_geom_hbond_atom_site_label_A
_geom_hbond_distance_DH
_geom_hbond_distance_HA
_geom_hbond_distance_DA
_geom_hbond_angle_DHA
_geom_hbond_site_symmetry_A
O3 H3O O8 0.83 1.66 2.49(2) 174.3 1_445
